data_4078781
loop_
_publ_author_name
'Lotz, Simon'
'van Jaarsveld, Nina A.'
'Liles, David C.'
'Crause, Chantelle'
'G\"orls, Helmar'
'Terblans, Yvette M.'

_publ_section_title
;
 Fischer Dinuclear and Mononuclear Bis-Carbene Complexes of Thiophene and
 Thiophene Derivatives
;
_journal_issue 15
_journal_name_full Organometallics
_journal_page_first 5371
_journal_paper_doi 10.1021/om300414y
_journal_volume 31
_journal_year 2012
_chemical_formula_moiety 'C17 H15 N O6 S W'
_chemical_formula_sum 'C17 H15 N O6 S W'
_chemical_formula_weight 545.21
_chemical_name_systematic
; 
[2,3-Di(ethoxymethylidenyl)-4-methyl-4-<i>H</i>-thienopyrrole](tetracarbonyl)
tungsten   
;
_space_group_IT_number 14
_symmetry_cell_setting monoclinic
_symmetry_space_group_name_Hall '-P 2ybc'
_symmetry_space_group_name_H-M 'P 1 21/c 1'
_atom_sites_solution_hydrogens geom
_atom_sites_solution_primary direct
_atom_sites_solution_secondary difmap
_audit_creation_method SHELXL-97
_cell_angle_alpha 90.00
_cell_angle_beta 94.075(2)
_cell_angle_gamma 90.00
_cell_formula_units_Z 4
_cell_length_a 10.7349(3)
_cell_length_b 7.2361(2)
_cell_length_c 23.4138(5)
_cell_measurement_reflns_used 9293
_cell_measurement_temperature 183(2)
_cell_measurement_theta_max 27.47
_cell_measurement_theta_min 1.90
_cell_volume 1814.16(8)
_computing_cell_refinement 'HKL Scalepack (Otwinowski & Minor, 1997)'
_computing_data_collection 'COLLECT (Nonius B.V., 1998)'
_computing_data_reduction ' HKL Denzo and Scalepack (Otwinowski & Minor, 1997)'
_computing_molecular_graphics ' ORTEP-3 for Windows (Farrugia, 1997), POV-Ray (Cason, 2004)'
_computing_publication_material ' SHELXL-97, PLATON (Spek, 2009)'
_computing_structure_refinement 'SHELXL-97 (Sheldrick, 2008)'
_computing_structure_solution 'SHELXS-97 (Sheldrick, 2008)'
_diffrn_ambient_temperature 183(2)
_diffrn_measured_fraction_theta_full 0.976
_diffrn_measured_fraction_theta_max 0.975
_diffrn_measurement_device_type 'Nonius Kappa CCD'
_diffrn_measurement_method '\f and \w scans'
_diffrn_radiation_monochromator graphite
_diffrn_radiation_source 'fine-focus sealed tube'
_diffrn_radiation_type MoK\a
_diffrn_radiation_wavelength 0.71073
_diffrn_reflns_av_R_equivalents 0.0779
_diffrn_reflns_av_sigmaI/netI 0.0673
_diffrn_reflns_limit_h_max 11
_diffrn_reflns_limit_h_min -13
_diffrn_reflns_limit_k_max 9
_diffrn_reflns_limit_k_min -8
_diffrn_reflns_limit_l_max 30
_diffrn_reflns_limit_l_min -27
_diffrn_reflns_number 9293
_diffrn_reflns_theta_full 25.24
_diffrn_reflns_theta_max 27.47
_diffrn_reflns_theta_min 1.90
_exptl_absorpt_coefficient_mu 6.516
_exptl_absorpt_correction_T_max 0.556
_exptl_absorpt_correction_T_min 0.478
_exptl_absorpt_correction_type multi-scan
_exptl_absorpt_process_details 'Sortav (Blessing 1995)'
_exptl_crystal_colour red-orange
_exptl_crystal_density_diffrn 1.996
_exptl_crystal_density_method 'not measured'
_exptl_crystal_description prism
_exptl_crystal_F_000 1048
_exptl_crystal_size_max 0.12
_exptl_crystal_size_mid 0.10
_exptl_crystal_size_min 0.09
_refine_diff_density_max 1.169
_refine_diff_density_min -1.599
_refine_diff_density_rms 0.198
_refine_ls_extinction_coef 0.0027(2)
_refine_ls_extinction_expression Fc^*^=kFc[1+0.001xFc^2^\l^3^/sin(2\q)]^-1/4^
_refine_ls_extinction_method SHELXL
_refine_ls_goodness_of_fit_ref 1.041
_refine_ls_hydrogen_treatment constr
_refine_ls_matrix_type full
_refine_ls_number_parameters 236
_refine_ls_number_reflns 4053
_refine_ls_number_restraints 0
_refine_ls_restrained_S_all 1.041
_refine_ls_R_factor_all 0.0408
_refine_ls_R_factor_gt 0.0324
_refine_ls_shift/su_max 0.001
_refine_ls_shift/su_mean 0.000
_refine_ls_structure_factor_coef Fsqd
_refine_ls_weighting_details 'calc w=1/[\s^2^(Fo^2^)+(0.0339P)^2^+0.0000P] where P=(Fo^2^+2Fc^2^)/3'
_refine_ls_weighting_scheme calc
_refine_ls_wR_factor_gt 0.0792
_refine_ls_wR_factor_ref 0.0807
_reflns_number_gt 3329
_reflns_number_total 4053
_reflns_threshold_expression >2\s(I)
_cod_data_source_file om300414y_si_002.cif
_cod_data_source_block complex_10b_fo1431
_cod_original_sg_symbol_H-M 'P 21/c'
_cod_database_code 4078781

loop_
_symmetry_equiv_pos_as_xyz
'x, y, z'
'-x, y+1/2, -z+1/2'
'-x, -y, -z'
'x, -y-1/2, z-1/2'

loop_
_atom_site_label
_atom_site_type_symbol
_atom_site_fract_x
_atom_site_fract_y
_atom_site_fract_z
_atom_site_U_iso_or_equiv
_atom_site_adp_type
_atom_site_occupancy
_atom_site_symmetry_multiplicity
_atom_site_calc_flag
_atom_site_refinement_flags
W1 W 0.196659(17) 0.10392(2) 0.930534(7) 0.02546(9) Uani 1 1 d .
C1 C 0.1889(5) 0.0945(6) 1.0163(2) 0.0299(11) Uani 1 1 d .
O1 O 0.1827(4) 0.0806(5) 1.06498(14) 0.0400(9) Uani 1 1 d .
C2 C 0.1169(5) -0.1472(7) 0.9335(2) 0.0343(11) Uani 1 1 d .
O2 O 0.0725(3) -0.2930(5) 0.93799(16) 0.0456(9) Uani 1 1 d .
C3 C 0.0279(5) 0.2417(7) 0.91952(19) 0.0333(11) Uani 1 1 d .
O3 O -0.0634(3) 0.3204(6) 0.91102(16) 0.0500(10) Uani 1 1 d .
C4 C 0.3722(5) -0.0087(6) 0.93610(18) 0.0283(10) Uani 1 1 d .
O4 O 0.4718(3) -0.0639(5) 0.93841(14) 0.0396(8) Uani 1 1 d .
C5 C 0.2145(5) 0.1293(6) 0.83953(19) 0.0255(10) Uani 1 1 d .
O5 O 0.1800(3) 0.0260(4) 0.79387(13) 0.0310(7) Uani 1 1 d .
C6 C 0.2893(5) 0.3666(6) 0.92382(19) 0.0279(10) Uani 1 1 d .
O6 O 0.3320(3) 0.4985(4) 0.95954(12) 0.0271(7) Uani 1 1 d .
S1 S 0.40085(12) 0.60356(15) 0.84517(5) 0.0312(3) Uani 1 1 d .
C7 C 0.3187(4) 0.4112(6) 0.86615(19) 0.0270(10) Uani 1 1 d .
C8 C 0.2794(4) 0.2939(6) 0.82110(16) 0.0256(9) Uani 1 1 d .
C9 C 0.3164(5) 0.3656(6) 0.76860(19) 0.0289(10) Uani 1 1 d .
C10 C 0.3826(4) 0.5310(7) 0.77458(19) 0.0309(10) Uani 1 1 d .
C11 C 0.4163(5) 0.5889(7) 0.7205(2) 0.0348(12) Uani 1 1 d .
H11 H 0.4622 0.6964 0.7119 0.042 Uiso 1 1 calc R
C12 C 0.3690(5) 0.4571(8) 0.6827(2) 0.0382(12) Uani 1 1 d .
H12 H 0.3774 0.4591 0.6426 0.046 Uiso 1 1 calc R
N1 N 0.3084(4) 0.3232(6) 0.71082(15) 0.0330(9) Uani 1 1 d .
C13 C 0.2525(5) 0.1591(8) 0.6817(2) 0.0421(13) Uani 1 1 d .
H13A H 0.2622 0.1680 0.6405 0.063 Uiso 1 1 calc R
H13B H 0.1635 0.1528 0.6884 0.063 Uiso 1 1 calc R
H13C H 0.2946 0.0475 0.6969 0.063 Uiso 1 1 calc R
C14 C 0.1098(5) -0.1432(6) 0.8018(2) 0.0342(11) Uani 1 1 d .
H14A H 0.0304 -0.1148 0.8191 0.041 Uiso 1 1 calc R
H14B H 0.1589 -0.2287 0.8276 0.041 Uiso 1 1 calc R
C15 C 0.0840(5) -0.2302(8) 0.7436(2) 0.0461(13) Uani 1 1 d .
H15A H 0.0365 -0.3446 0.7474 0.069 Uiso 1 1 calc R
H15B H 0.1632 -0.2581 0.7271 0.069 Uiso 1 1 calc R
H15C H 0.0355 -0.1442 0.7185 0.069 Uiso 1 1 calc R
C16 C 0.3122(5) 0.4789(7) 1.01981(18) 0.0333(11) Uani 1 1 d .
H16A H 0.3593 0.3712 1.0361 0.040 Uiso 1 1 calc R
H16B H 0.2224 0.4599 1.0251 0.040 Uiso 1 1 calc R
C17 C 0.3576(5) 0.6539(6) 1.04936(19) 0.0313(10) Uani 1 1 d .
H17A H 0.3457 0.6449 1.0904 0.047 Uiso 1 1 calc R
H17B H 0.3102 0.7594 1.0330 0.047 Uiso 1 1 calc R
H17C H 0.4465 0.6712 1.0439 0.047 Uiso 1 1 calc R

loop_
_atom_site_aniso_label
_atom_site_aniso_U_11
_atom_site_aniso_U_22
_atom_site_aniso_U_33
_atom_site_aniso_U_23
_atom_site_aniso_U_13
_atom_site_aniso_U_12
W1 0.02616(14) 0.02424(13) 0.02601(13) 0.00063(7) 0.00200(8) -0.00073(8)
C1 0.027(3) 0.031(3) 0.031(2) 0.0005(19) 0.0034(19) 0.000(2)
O1 0.050(2) 0.042(2) 0.0286(19) 0.0048(15) 0.0019(16) -0.0028(17)
C2 0.031(3) 0.035(3) 0.037(3) 0.001(2) 0.003(2) 0.000(2)
O2 0.042(2) 0.0317(19) 0.064(2) 0.0033(17) 0.0068(18) -0.0079(17)
C3 0.031(3) 0.031(2) 0.039(2) 0.001(2) 0.003(2) -0.003(2)
O3 0.032(2) 0.052(2) 0.065(2) 0.004(2) 0.0037(18) 0.004(2)
C4 0.034(3) 0.025(2) 0.026(2) -0.0037(19) 0.0009(18) -0.003(2)
O4 0.033(2) 0.049(2) 0.0371(19) -0.0081(16) 0.0025(15) 0.0027(17)
C5 0.028(3) 0.023(2) 0.024(2) -0.0003(17) -0.0045(18) 0.0018(18)
O5 0.034(2) 0.0277(17) 0.0301(16) -0.0001(14) -0.0024(13) -0.0055(15)
C6 0.026(3) 0.027(2) 0.030(2) 0.0016(18) -0.0004(18) 0.0075(19)
O6 0.0275(18) 0.0275(16) 0.0262(14) -0.0028(13) 0.0012(12) -0.0029(14)
S1 0.0340(7) 0.0306(6) 0.0289(6) 0.0003(5) 0.0019(5) -0.0063(5)
C7 0.025(3) 0.029(2) 0.027(2) -0.0007(18) 0.0039(18) 0.0018(19)
C8 0.024(2) 0.023(2) 0.030(2) -0.0007(18) -0.0010(17) 0.0033(18)
C9 0.030(3) 0.029(2) 0.027(2) -0.0011(18) -0.0008(18) 0.0022(19)
C10 0.028(3) 0.033(3) 0.032(2) 0.001(2) 0.0021(18) -0.001(2)
C11 0.035(3) 0.042(3) 0.029(2) 0.009(2) 0.008(2) -0.010(2)
C12 0.034(3) 0.053(3) 0.029(2) 0.003(2) 0.009(2) -0.004(3)
N1 0.034(2) 0.038(2) 0.0274(19) -0.0002(18) 0.0043(16) -0.004(2)
C13 0.051(4) 0.047(3) 0.028(2) -0.007(2) 0.002(2) -0.010(3)
C14 0.034(3) 0.031(2) 0.037(3) 0.000(2) -0.004(2) -0.006(2)
C15 0.048(4) 0.040(3) 0.049(3) -0.014(3) -0.002(2) -0.015(3)
C16 0.042(3) 0.031(2) 0.027(2) 0.005(2) 0.0036(19) -0.002(2)
C17 0.034(3) 0.032(2) 0.028(2) -0.002(2) 0.0033(19) 0.000(2)

loop_
_atom_type_symbol
_atom_type_description
_atom_type_scat_dispersion_real
_atom_type_scat_dispersion_imag
_atom_type_scat_source
C C 0.0033 0.0016 'International Tables Vol C Tables 4.2.6.8 and 6.1.1.4'
H H 0.0000 0.0000 'International Tables Vol C Tables 4.2.6.8 and 6.1.1.4'
N N 0.0061 0.0033 'International Tables Vol C Tables 4.2.6.8 and 6.1.1.4'
O O 0.0106 0.0060 'International Tables Vol C Tables 4.2.6.8 and 6.1.1.4'
S S 0.1246 0.1234 'International Tables Vol C Tables 4.2.6.8 and 6.1.1.4'
W W -0.8490 6.8722 'International Tables Vol C Tables 4.2.6.8 and 6.1.1.4'

loop_
_geom_angle_atom_site_label_1
_geom_angle_atom_site_label_2
_geom_angle_atom_site_label_3
_geom_angle
C2 W1 C1 83.54(19)
C2 W1 C4 91.74(19)
C1 W1 C4 91.50(18)
C2 W1 C3 93.92(19)
C1 W1 C3 92.44(19)
C4 W1 C3 173.43(18)
C2 W1 C6 176.63(18)
C1 W1 C6 98.89(18)
C4 W1 C6 85.88(18)
C3 W1 C6 88.32(18)
C2 W1 C5 100.27(18)
C1 W1 C5 176.00(17)
C4 W1 C5 87.19(17)
C3 W1 C5 88.53(18)
C6 W1 C5 77.25(17)
O1 C1 W1 176.8(4)
O2 C2 W1 176.7(4)
O3 C3 W1 176.8(4)
O4 C4 W1 177.0(4)
O5 C5 C8 109.3(4)
O5 C5 W1 134.7(3)
C8 C5 W1 116.0(3)
C5 O5 C14 119.0(4)
O6 C6 C7 109.9(4)
O6 C6 W1 136.7(3)
C7 C6 W1 113.4(3)
C6 O6 C16 118.4(3)
C10 S1 C7 90.1(2)
C8 C7 C6 119.7(4)
C8 C7 S1 113.9(3)
C6 C7 S1 126.3(3)
C7 C8 C9 110.2(4)
C7 C8 C5 113.4(4)
C9 C8 C5 136.4(4)
N1 C9 C10 106.5(4)
N1 C9 C8 139.9(4)
C10 C9 C8 113.6(4)
C9 C10 C11 109.1(4)
C9 C10 S1 112.2(3)
C11 C10 S1 138.6(4)
C12 C11 C10 105.5(4)
C12 C11 H11 127.3
C10 C11 H11 127.3
N1 C12 C11 110.5(4)
N1 C12 H12 124.8
C11 C12 H12 124.8
C12 N1 C9 108.4(4)
C12 N1 C13 122.8(4)
C9 N1 C13 128.7(4)
N1 C13 H13A 109.5
N1 C13 H13B 109.5
H13A C13 H13B 109.5
N1 C13 H13C 109.5
H13A C13 H13C 109.5
H13B C13 H13C 109.5
O5 C14 C15 107.4(4)
O5 C14 H14A 110.2
C15 C14 H14A 110.2
O5 C14 H14B 110.2
C15 C14 H14B 110.2
H14A C14 H14B 108.5
C14 C15 H15A 109.5
C14 C15 H15B 109.5
H15A C15 H15B 109.5
C14 C15 H15C 109.5
H15A C15 H15C 109.5
H15B C15 H15C 109.5
O6 C16 C17 107.5(4)
O6 C16 H16A 110.2
C17 C16 H16A 110.2
O6 C16 H16B 110.2
C17 C16 H16B 110.2
H16A C16 H16B 108.5
C16 C17 H17A 109.5
C16 C17 H17B 109.5
H17A C17 H17B 109.5
C16 C17 H17C 109.5
H17A C17 H17C 109.5
H17B C17 H17C 109.5

loop_
_geom_bond_atom_site_label_1
_geom_bond_atom_site_label_2
_geom_bond_distance
W1 C2 2.012(5)
W1 C1 2.016(5)
W1 C4 2.049(5)
W1 C3 2.068(5)
W1 C6 2.156(5)
W1 C5 2.161(5)
C1 O1 1.152(6)
C2 O2 1.165(6)
C3 O3 1.139(6)
C4 O4 1.138(5)
C5 O5 1.335(5)
C5 C8 1.460(6)
O5 C14 1.457(5)
C6 O6 1.329(5)
C6 C7 1.445(6)
O6 C16 1.449(5)
S1 C10 1.732(5)
S1 C7 1.737(5)
C7 C8 1.396(6)
C8 C9 1.417(6)
C9 N1 1.384(6)
C9 C10 1.394(6)
C10 C11 1.405(6)
C11 C12 1.373(7)
C11 H11 0.9500
C12 N1 1.363(6)
C12 H12 0.9500
N1 C13 1.476(6)
C13 H13A 0.9800
C13 H13B 0.9800
C13 H13C 0.9800
C14 C15 1.510(6)
C14 H14A 0.9900
C14 H14B 0.9900
C15 H15A 0.9800
C15 H15B 0.9800
C15 H15C 0.9800
C16 C17 1.507(6)
C16 H16A 0.9900
C16 H16B 0.9900
C17 H17A 0.9800
C17 H17B 0.9800
C17 H17C 0.9800

loop_
_geom_torsion_atom_site_label_1
_geom_torsion_atom_site_label_2
_geom_torsion_atom_site_label_3
_geom_torsion_atom_site_label_4
_geom_torsion
C2 W1 C5 O5 3.9(5)
C4 W1 C5 O5 95.2(5)
C3 W1 C5 O5 -89.8(5)
C6 W1 C5 O5 -178.4(5)
C2 W1 C5 C8 -175.4(3)
C4 W1 C5 C8 -84.2(4)
C3 W1 C5 C8 90.8(4)
C6 W1 C5 C8 2.2(3)
C8 C5 O5 C14 -178.0(4)
W1 C5 O5 C14 2.6(7)
C1 W1 C6 O6 -1.1(5)
C4 W1 C6 O6 -92.0(5)
C3 W1 C6 O6 91.1(5)
C5 W1 C6 O6 180.0(5)
C1 W1 C6 C7 175.6(3)
C4 W1 C6 C7 84.8(3)
C3 W1 C6 C7 -92.2(3)
C5 W1 C6 C7 -3.3(3)
C7 C6 O6 C16 -179.7(4)
W1 C6 O6 C16 -2.9(7)
O6 C6 C7 C8 -178.1(4)
W1 C6 C7 C8 4.2(6)
O6 C6 C7 S1 1.7(6)
W1 C6 C7 S1 -176.0(3)
C10 S1 C7 C8 0.6(4)
C10 S1 C7 C6 -179.2(4)
C6 C7 C8 C9 179.1(4)
S1 C7 C8 C9 -0.8(5)
C6 C7 C8 C5 -2.3(6)
S1 C7 C8 C5 177.8(3)
O5 C5 C8 C7 179.8(4)
W1 C5 C8 C7 -0.7(5)
O5 C5 C8 C9 -2.1(8)
W1 C5 C8 C9 177.4(4)
C7 C8 C9 N1 -179.7(6)
C5 C8 C9 N1 2.1(11)
C7 C8 C9 C10 0.6(6)
C5 C8 C9 C10 -177.6(5)
N1 C9 C10 C11 -0.6(6)
C8 C9 C10 C11 179.2(4)
N1 C9 C10 S1 -179.9(3)
C8 C9 C10 S1 -0.2(5)
C7 S1 C10 C9 -0.2(4)
C7 S1 C10 C11 -179.3(6)
C9 C10 C11 C12 0.3(6)
S1 C10 C11 C12 179.4(5)
C10 C11 C12 N1 0.1(6)
C11 C12 N1 C9 -0.5(6)
C11 C12 N1 C13 -177.3(5)
C10 C9 N1 C12 0.7(6)
C8 C9 N1 C12 -179.0(6)
C10 C9 N1 C13 177.3(5)
C8 C9 N1 C13 -2.4(10)
C5 O5 C14 C15 179.9(4)
C6 O6 C16 C17 -174.5(4)
